data_4504205
loop_
_publ_author_name
'Won, Tae-Jin'
'Clegg, Jack K.'
'Lindoy, Leonard F.'
'McMurtrie, John C.'

_publ_section_title
;
 Cobalt(II), Copper(II), and Zinc(II) Framework Systems Derived from
 Ditopic Pyridyl-Acetylacetone and Pyridyl-Pyrazole Ligands
;
_journal_issue 5
_journal_name_full 'Crystal Growth &amp; Design'
_journal_page_first 972
_journal_paper_doi 10.1021/cg0700317
_journal_volume 7
_journal_year 2007
_chemical_formula_moiety '(C20 H20 N2 O4 S2 Zn), 2(H2 O)'
_chemical_formula_sum 'C20 H24 N2 O6 S2 Zn'
_chemical_formula_weight 517.90
_chemical_name_systematic
; 
 ? 
;
_space_group_IT_number 15
_symmetry_cell_setting monoclinic
_symmetry_Int_Tables_number 15
_symmetry_space_group_name_Hall '-C 2yc'
_symmetry_space_group_name_H-M 'C 1 2/c 1'
_atom_sites_solution_hydrogens geom
_atom_sites_solution_primary direct
_atom_sites_solution_secondary difmap
_audit_creation_method SHELXL-97
_cell_angle_alpha 90.00
_cell_angle_beta 99.899(5)
_cell_angle_gamma 90.00
_cell_formula_units_Z 4
_cell_length_a 10.720(3)
_cell_length_b 14.938(4)
_cell_length_c 16.088(4)
_cell_measurement_reflns_used 3576
_cell_measurement_temperature 150(2)
_cell_measurement_theta_max 25.758
_cell_measurement_theta_min 2.362
_cell_volume 2537.9(12)
_computing_cell_refinement 'SAINT (Bruker,1995)'
_computing_data_collection 'SMART (Bruker,1995)'
_computing_data_reduction 'SAINT and XPREP (Bruker, 1995)'
_computing_molecular_graphics 'ORTEP-3 (Farrugia, 1997), WINGX-32 (Farrugia, 1999)'
_computing_publication_material 'enCIFer 1.1 (CCDC, 2005)'
_computing_structure_refinement 'SHELXL-97 (Sheldrick, 1997)'
_computing_structure_solution 'SIR97 (Altomare, et. al. 1997)'
_diffrn_ambient_temperature 150(2)
_diffrn_measured_fraction_theta_full 0.996
_diffrn_measured_fraction_theta_max 0.960
_diffrn_measurement_device_type 'Bruker SMART 1000 CCD'
_diffrn_measurement_method \w
_diffrn_radiation_monochromator graphite
_diffrn_radiation_source 'sealed tube'
_diffrn_radiation_type MoK\a
_diffrn_radiation_wavelength 0.71073
_diffrn_reflns_av_R_equivalents 0.0365
_diffrn_reflns_av_sigmaI/netI 0.0360
_diffrn_reflns_limit_h_max 14
_diffrn_reflns_limit_h_min -14
_diffrn_reflns_limit_k_max 19
_diffrn_reflns_limit_k_min -19
_diffrn_reflns_limit_l_max 20
_diffrn_reflns_limit_l_min -21
_diffrn_reflns_number 12177
_diffrn_reflns_theta_full 25.00
_diffrn_reflns_theta_max 28.23
_diffrn_reflns_theta_min 2.36
_diffrn_standards_decay_% 0.01
_diffrn_standards_number 75
_exptl_absorpt_coefficient_mu 1.167
_exptl_absorpt_correction_T_max 0.897
_exptl_absorpt_correction_T_min 0.794
_exptl_absorpt_correction_type multi-scan
_exptl_absorpt_process_details 'SADABS (Sheldrick, 2003)'
_exptl_crystal_colour yellow
_exptl_crystal_density_diffrn 1.355
_exptl_crystal_density_method 'not measured'
_exptl_crystal_description prism
_exptl_crystal_F_000 1072
_exptl_crystal_size_max 0.284
_exptl_crystal_size_mid 0.187
_exptl_crystal_size_min 0.093
_refine_diff_density_max 0.926
_refine_diff_density_min -0.280
_refine_diff_density_rms 0.086
_refine_ls_extinction_method none
_refine_ls_goodness_of_fit_ref 1.028
_refine_ls_hydrogen_treatment constr
_refine_ls_matrix_type full
_refine_ls_number_parameters 153
_refine_ls_number_reflns 3022
_refine_ls_number_restraints 0
_refine_ls_restrained_S_all 1.028
_refine_ls_R_factor_all 0.0649
_refine_ls_R_factor_gt 0.0428
_refine_ls_shift/su_max 0.001
_refine_ls_shift/su_mean 0.000
_refine_ls_structure_factor_coef Fsqd
_refine_ls_weighting_details 'calc w=1/[\s^2^(Fo^2^)+(0.0661P)^2^+2.5293P] where P=(Fo^2^+2Fc^2^)/3'
_refine_ls_weighting_scheme calc
_refine_ls_wR_factor_gt 0.1085
_refine_ls_wR_factor_ref 0.1195
_reflns_number_gt 2287
_reflns_number_total 3022
_reflns_threshold_expression >2sigma(I)
_cod_data_source_file cg0700317si20070110_094904.cif
_cod_data_source_block lj94sad
_cod_depositor_comments
;
The following automatic conversions were performed:

'_symmetry_cell_setting' value 'Monoclinic' changed to 'monoclinic'
according to /home/saulius/struct/CIF-dictionaries/cif_core.dic
dictionary named 'cif_core.dic' version 2.4.1 from 2010-06-29.

Automatic conversion script
Id: cif_fix_values 1715 2011-07-08 13:25:40Z adriana 
;
_cod_original_sg_symbol_H-M C2/c
_cod_database_code 4504205

loop_
_symmetry_equiv_pos_as_xyz
'x, y, z'
'-x, y, -z+1/2'
'x+1/2, y+1/2, z'
'-x+1/2, y+1/2, -z+1/2'
'-x, -y, -z'
'x, -y, z-1/2'
'-x+1/2, -y+1/2, -z'
'x+1/2, -y+1/2, z-1/2'

loop_
_atom_site_label
_atom_site_type_symbol
_atom_site_fract_x
_atom_site_fract_y
_atom_site_fract_z
_atom_site_U_iso_or_equiv
_atom_site_adp_type
_atom_site_occupancy
_atom_site_symmetry_multiplicity
_atom_site_calc_flag
_atom_site_refinement_flags
_atom_site_disorder_assembly
_atom_site_disorder_group
C1 C 1.0610(3) 0.58202(19) 0.1168(2) 0.0461(8) Uani 1 1 d . . .
H1A H 1.0292 0.6297 0.1494 0.069 Uiso 1 1 calc R . .
H1B H 1.0421 0.5968 0.0566 0.069 Uiso 1 1 calc R . .
H1C H 1.1528 0.5763 0.1344 0.069 Uiso 1 1 calc R . .
C2 C 0.9977(3) 0.49458(17) 0.13205(17) 0.0352(6) Uani 1 1 d . . .
C3 C 0.8707(3) 0.47715(18) 0.09283(17) 0.0363(6) Uani 1 1 d . . .
C4 C 0.8014(3) 0.39881(19) 0.10578(18) 0.0387(6) Uani 1 1 d . . .
C5 C 0.6701(3) 0.3831(3) 0.0566(3) 0.0622(10) Uani 1 1 d . . .
H5A H 0.6419 0.3227 0.0681 0.093 Uiso 1 1 calc R . .
H5B H 0.6715 0.3894 -0.0039 0.093 Uiso 1 1 calc R . .
H5C H 0.6116 0.4272 0.0735 0.093 Uiso 1 1 calc R . .
C6 C 0.7135(3) 0.62617(18) 0.08559(18) 0.0381(6) Uani 1 1 d . . .
C7 C 0.7244(4) 0.6160(2) 0.17220(19) 0.0522(9) Uani 1 1 d . . .
H7 H 0.7748 0.5695 0.2009 0.063 Uiso 1 1 calc R . .
C8 C 0.6604(3) 0.6749(2) 0.21562(19) 0.0499(8) Uani 1 1 d . . .
H8 H 0.6693 0.6680 0.2751 0.060 Uiso 1 1 calc R . .
C9 C 0.5762(3) 0.74937(17) 0.09575(17) 0.0342(6) Uani 1 1 d . . .
H9 H 0.5238 0.7958 0.0686 0.041 Uiso 1 1 calc R . .
C10 C 0.6368(3) 0.69460(18) 0.04717(17) 0.0343(6) Uani 1 1 d . . .
H10 H 0.6266 0.7033 -0.0121 0.041 Uiso 1 1 calc R . .
N1 N 0.5870(2) 0.74091(15) 0.17967(15) 0.0355(5) Uani 1 1 d . . .
O1 O 1.06519(19) 0.44057(12) 0.18069(13) 0.0382(5) Uani 1 1 d . . .
O2 O 0.84216(18) 0.33801(12) 0.15743(13) 0.0390(5) Uani 1 1 d . . .
S1 S 0.79324(8) 0.55805(5) 0.02196(5) 0.0458(2) Uani 1 1 d . . .
Zn1 Zn 1.0000 0.33600(3) 0.2500 0.03130(16) Uani 1 2 d S . .
O3 O 1.3384(8) 0.4008(6) 0.1891(5) 0.070(2) Uiso 0.33 1 d P A 1
O4 O 1.0000 0.7696(9) 0.2500 0.062(3) Uiso 0.30 2 d SP B 2
O5 O 1.1016(12) 0.8306(8) 0.2922(8) 0.071(3) Uiso 0.23 1 d P C 3
O6 O 0.9991(19) 0.7832(14) 0.2916(14) 0.065(5) Uiso 0.14 1 d P . 4
O7 O 1.4018(14) 0.4735(10) 0.1822(10) 0.052(4) Uiso 0.15 1 d P D 5

loop_
_atom_site_aniso_label
_atom_site_aniso_U_11
_atom_site_aniso_U_22
_atom_site_aniso_U_33
_atom_site_aniso_U_23
_atom_site_aniso_U_13
_atom_site_aniso_U_12
C1 0.072(2) 0.0284(14) 0.0420(17) 0.0001(12) 0.0212(15) -0.0040(14)
C2 0.0509(17) 0.0251(12) 0.0350(15) -0.0017(10) 0.0225(13) 0.0056(11)
C3 0.0479(16) 0.0304(13) 0.0328(14) 0.0017(11) 0.0136(12) 0.0116(12)
C4 0.0394(15) 0.0396(15) 0.0394(16) -0.0007(12) 0.0134(13) 0.0071(12)
C5 0.0449(19) 0.072(2) 0.066(2) 0.012(2) -0.0008(17) -0.0015(17)
C6 0.0495(17) 0.0344(14) 0.0319(14) 0.0018(11) 0.0110(13) 0.0125(12)
C7 0.079(2) 0.0471(18) 0.0322(15) 0.0098(13) 0.0135(15) 0.0347(17)
C8 0.074(2) 0.0459(17) 0.0305(15) 0.0062(13) 0.0122(15) 0.0287(16)
C9 0.0378(14) 0.0292(13) 0.0357(15) 0.0078(11) 0.0067(12) 0.0045(11)
C10 0.0393(15) 0.0346(13) 0.0290(13) 0.0061(11) 0.0061(11) 0.0041(11)
N1 0.0425(13) 0.0298(11) 0.0347(12) 0.0023(9) 0.0080(10) 0.0084(10)
O1 0.0394(11) 0.0289(9) 0.0489(12) 0.0042(8) 0.0150(9) 0.0026(8)
O2 0.0360(10) 0.0349(10) 0.0461(12) 0.0050(9) 0.0070(9) 0.0002(8)
S1 0.0684(6) 0.0415(4) 0.0303(4) 0.0041(3) 0.0163(4) 0.0219(4)
Zn1 0.0344(3) 0.0226(2) 0.0388(3) 0.000 0.01169(18) 0.000

loop_
_atom_type_symbol
_atom_type_description
_atom_type_scat_dispersion_real
_atom_type_scat_dispersion_imag
_atom_type_scat_source
C C 0.0033 0.0016 'International Tables Vol C Tables 4.2.6.8 and 6.1.1.4'
H H 0.0000 0.0000 'International Tables Vol C Tables 4.2.6.8 and 6.1.1.4'
N N 0.0061 0.0033 'International Tables Vol C Tables 4.2.6.8 and 6.1.1.4'
O O 0.0106 0.0060 'International Tables Vol C Tables 4.2.6.8 and 6.1.1.4'
S S 0.1246 0.1234 'International Tables Vol C Tables 4.2.6.8 and 6.1.1.4'
Zn Zn 0.2839 1.4301 'International Tables Vol C Tables 4.2.6.8 and 6.1.1.4'

loop_
_geom_angle_atom_site_label_1
_geom_angle_atom_site_label_2
_geom_angle_atom_site_label_3
_geom_angle
_geom_angle_site_symmetry_1
_geom_angle_site_symmetry_3
C2 C1 H1A 109.5 . .
C2 C1 H1B 109.5 . .
H1A C1 H1B 109.5 . .
C2 C1 H1C 109.5 . .
H1A C1 H1C 109.5 . .
H1B C1 H1C 109.5 . .
O1 C2 C3 124.1(2) . .
O1 C2 C1 115.4(3) . .
C3 C2 C1 120.5(3) . .
C4 C3 C2 124.8(2) . .
C4 C3 S1 117.3(2) . .
C2 C3 S1 117.9(2) . .
O2 C4 C3 124.1(3) . .
O2 C4 C5 114.9(3) . .
C3 C4 C5 121.0(3) . .
C4 C5 H5A 109.5 . .
C4 C5 H5B 109.5 . .
H5A C5 H5B 109.5 . .
C4 C5 H5C 109.5 . .
H5A C5 H5C 109.5 . .
H5B C5 H5C 109.5 . .
C7 C6 C10 118.0(3) . .
C7 C6 S1 123.6(2) . .
C10 C6 S1 118.3(2) . .
C8 C7 C6 118.4(3) . .
C8 C7 H7 120.8 . .
C6 C7 H7 120.8 . .
N1 C8 C7 124.2(3) . .
N1 C8 H8 117.9 . .
C7 C8 H8 117.9 . .
N1 C9 C10 123.4(2) . .
N1 C9 H9 118.3 . .
C10 C9 H9 118.3 . .
C9 C10 C6 119.2(3) . .
C9 C10 H10 120.4 . .
C6 C10 H10 120.4 . .
C8 N1 C9 116.7(2) . .
C8 N1 Zn1 123.0(2) . 3_455
C9 N1 Zn1 120.17(17) . 3_455
C2 O1 Zn1 126.55(18) . .
C4 O2 Zn1 129.74(19) . .
C6 S1 C3 103.93(13) . .
O2 Zn1 O2 178.32(11) 2_755 .
O2 Zn1 O1 84.97(8) 2_755 2_755
O2 Zn1 O1 93.79(8) . 2_755
O2 Zn1 O1 93.79(8) 2_755 .
O2 Zn1 O1 84.97(8) . .
O1 Zn1 O1 84.30(11) 2_755 .
O2 Zn1 N1 90.34(9) 2_755 4_645
O2 Zn1 N1 90.78(8) . 4_645
O1 Zn1 N1 89.89(8) 2_755 4_645
O1 Zn1 N1 172.55(8) . 4_645
O2 Zn1 N1 90.78(8) 2_755 3_545
O2 Zn1 N1 90.34(9) . 3_545
O1 Zn1 N1 172.55(8) 2_755 3_545
O1 Zn1 N1 89.89(8) . 3_545
N1 Zn1 N1 96.27(13) 4_645 3_545

loop_
_geom_bond_atom_site_label_1
_geom_bond_atom_site_label_2
_geom_bond_distance
_geom_bond_site_symmetry_2
C1 C2 1.511(4) .
C1 H1A 0.9800 .
C1 H1B 0.9800 .
C1 H1C 0.9800 .
C2 O1 1.262(3) .
C2 C3 1.423(4) .
C3 C4 1.421(4) .
C3 S1 1.768(3) .
C4 O2 1.258(3) .
C4 C5 1.510(4) .
C5 H5A 0.9800 .
C5 H5B 0.9800 .
C5 H5C 0.9800 .
C6 C7 1.386(4) .
C6 C10 1.388(4) .
C6 S1 1.765(3) .
C7 C8 1.378(4) .
C7 H7 0.9500 .
C8 N1 1.330(4) .
C8 H8 0.9500 .
C9 N1 1.341(3) .
C9 C10 1.370(4) .
C9 H9 0.9500 .
C10 H10 0.9500 .
N1 Zn1 2.128(2) 3_455
O1 Zn1 2.1071(19) .
O2 Zn1 2.053(2) .
Zn1 O2 2.053(2) 2_755
Zn1 O1 2.1071(19) 2_755
Zn1 N1 2.128(2) 4_645
Zn1 N1 2.128(2) 3_545
O6 O6 1.34(4) 2_755

loop_
_geom_torsion_atom_site_label_1
_geom_torsion_atom_site_label_2
_geom_torsion_atom_site_label_3
_geom_torsion_atom_site_label_4
_geom_torsion
_geom_torsion_site_symmetry_4
O1 C2 C3 C4 2.7(4) .
C1 C2 C3 C4 -177.4(3) .
O1 C2 C3 S1 -176.6(2) .
C1 C2 C3 S1 3.3(3) .
C2 C3 C4 O2 4.4(4) .
S1 C3 C4 O2 -176.3(2) .
C2 C3 C4 C5 -175.5(3) .
S1 C3 C4 C5 3.8(4) .
C10 C6 C7 C8 -1.0(5) .
S1 C6 C7 C8 178.1(3) .
C6 C7 C8 N1 0.8(6) .
N1 C9 C10 C6 0.2(4) .
C7 C6 C10 C9 0.5(5) .
S1 C6 C10 C9 -178.7(2) .
C7 C8 N1 C9 -0.1(5) .
C7 C8 N1 Zn1 -175.6(3) 3_455
C10 C9 N1 C8 -0.4(4) .
C10 C9 N1 Zn1 175.2(2) 3_455
C3 C2 O1 Zn1 -22.6(4) .
C1 C2 O1 Zn1 157.52(18) .
C3 C4 O2 Zn1 10.2(4) .
C5 C4 O2 Zn1 -169.9(2) .
C7 C6 S1 C3 4.3(3) .
C10 C6 S1 C3 -176.6(2) .
C4 C3 S1 C6 87.5(2) .
C2 C3 S1 C6 -93.1(2) .
C4 O2 Zn1 O1 63.9(2) 2_755
C4 O2 Zn1 O1 -20.0(2) .
C4 O2 Zn1 N1 153.9(2) 4_645
C4 O2 Zn1 N1 -109.9(2) 3_545
C2 O1 Zn1 O2 -153.0(2) 2_755
C2 O1 Zn1 O2 25.9(2) .
C2 O1 Zn1 O1 -68.5(2) 2_755
C2 O1 Zn1 N1 116.2(2) 3_545
